data_1508446
loop_
_publ_author_name
'Benmansour, Samia'
'Marchivie, Mathieu'
'Triki, Smail'
'Gomez-Garcia, Carlos J.'

_publ_contact_author_address
;
UMR CNRS 6521
6, Av Le Gorgeu
29200 BREST
FRANCE
;
_publ_contact_author_email triki@univ-brest.fr
_publ_contact_author_name 'Triki, Smail'
_publ_contact_author_phone +33298016146
_publ_section_title
;
 Polymorphism and Metallic Behavior in BEDT-TTF Radical Salts with
 Polycyano Anions
;
_journal_issue 2
_journal_name_full Crystals
_journal_page_first 306
_journal_page_last 326
_journal_paper_doi 10.3390/cryst2020306
_journal_volume 2
_journal_year 2012
_chemical_formula_moiety 'C5 N3, 2(C10 H8 S8), 0.5(O2)'
_chemical_formula_sum 'C25 H18 N3 O S16'
_chemical_formula_weight 889.38
_chemical_name_systematic
;
 ?
;
_space_group_crystal_system monoclinic
_space_group_IT_number 15
_space_group_name_Hall '-C 2yc'
_space_group_name_H-M_alt 'C 1 2/c 1'
_symmetry_space_group_name_Hall '-C 2yc'
_symmetry_space_group_name_H-M 'C 1 2/c 1'
_atom_sites_solution_hydrogens geom
_atom_sites_solution_primary direct
_atom_sites_solution_secondary difmap
_audit_creation_date 2012-03-14
_audit_creation_method
;
  Olex2 1.1
  (compiled Nov  1 2011 20:42:30, GUI svn.r3906)
;
_cell_angle_alpha 90.00
_cell_angle_beta 97.443(6)
_cell_angle_gamma 90.00
_cell_formula_units_Z 8
_cell_length_a 15.5152(13)
_cell_length_b 13.2644(10)
_cell_length_c 33.673(2)
_cell_measurement_temperature 170(2)
_cell_volume 6871.5(9)
_computing_molecular_graphics
;O. V. Dolomanov, L. J. Bourhis, R. J. Gildea, J. A. K. Howard and H.
 Puschmann,
OLEX2: a complete structure solution, refinement and analysis
 program.
J. Appl. Cryst. (2009). 42, 339-341.
;
_computing_publication_material
;O. V. Dolomanov, L. J. Bourhis, R. J. Gildea, J. A. K. Howard and H.
 Puschmann,
OLEX2: a complete structure solution, refinement and analysis
 program.
J. Appl. Cryst. (2009). 42, 339-341.
;
_computing_structure_refinement
;
SHELXL, G.M. Sheldrick, Acta Cryst.
2008). A64, 112-122
;
_diffrn_ambient_temperature 170(2)
_diffrn_measured_fraction_theta_full 0.676
_diffrn_measured_fraction_theta_max 0.676
_diffrn_radiation_monochromator graphite
_diffrn_radiation_type MoK\a
_diffrn_radiation_wavelength 0.71073
_diffrn_reflns_av_R_equivalents 0.0807
_diffrn_reflns_av_unetI/netI 0.0729
_diffrn_reflns_limit_h_max 14
_diffrn_reflns_limit_h_min -14
_diffrn_reflns_limit_k_max 9
_diffrn_reflns_limit_k_min -9
_diffrn_reflns_limit_l_max 32
_diffrn_reflns_limit_l_min -32
_diffrn_reflns_number 16092
_diffrn_reflns_theta_full 23.35
_diffrn_reflns_theta_max 23.35
_diffrn_reflns_theta_min 3.04
_diffrn_source 'fine-focus sealed tube'
_exptl_absorpt_coefficient_mu 1.036
_exptl_crystal_colour black
_exptl_crystal_colour_primary black
_exptl_crystal_density_diffrn 1.719
_exptl_crystal_density_method 'not measured'
_exptl_crystal_description prism
_exptl_crystal_F_000 3624
_exptl_crystal_size_max 0.7
_exptl_crystal_size_mid 0.1
_exptl_crystal_size_min 0.05
_refine_diff_density_max 2.271
_refine_diff_density_min -1.359
_refine_diff_density_rms 0.255
_refine_ls_extinction_method none
_refine_ls_goodness_of_fit_ref 1.730
_refine_ls_hydrogen_treatment mixed
_refine_ls_matrix_type full
_refine_ls_number_parameters 274
_refine_ls_number_reflns 3379
_refine_ls_number_restraints 0
_refine_ls_restrained_S_all 1.730
_refine_ls_R_factor_all 0.1974
_refine_ls_R_factor_gt 0.1562
_refine_ls_shift/su_max 0.000
_refine_ls_shift/su_mean 0.000
_refine_ls_structure_factor_coef Fsqd
_refine_ls_weighting_details 'calc w=1/[\s^2^(Fo^2^)+(0.2000P)^2^+0.0000P] where P=(Fo^2^+2Fc^2^)/3'
_refine_ls_weighting_scheme calc
_refine_ls_wR_factor_gt 0.4577
_refine_ls_wR_factor_ref 0.4738
_reflns_number_gt 2051
_reflns_number_total 3379
_reflns_threshold_expression >2sigma(I)
_cod_data_source_file CCDC-871616_crystals-02-00306-s001_DC184.cif
_cod_data_source_block compound_2_chateigner_1508446
_cod_depositor_comments 'mistake in journal_issue, fixed'
_cod_database_code 1508446

loop_
_space_group_symop_id
_space_group_symop_operation_xyz
1 'x, y, z'
2 '-x, y, -z+1/2'
3 'x+1/2, y+1/2, z'
4 '-x+1/2, y+1/2, -z+1/2'
5 '-x, -y, -z'
6 'x, -y, z-1/2'
7 '-x+1/2, -y+1/2, -z'
8 'x+1/2, -y+1/2, z-1/2'

loop_
_atom_site_label
_atom_site_type_symbol
_atom_site_fract_x
_atom_site_fract_y
_atom_site_fract_z
_atom_site_U_iso_or_equiv
_atom_site_adp_type
_atom_site_occupancy
_atom_site_symmetry_multiplicity
_atom_site_calc_flag
_atom_site_refinement_flags
C1 C 0.4349(17) 0.6623(19) 0.0216(7) 0.046(7) Uiso 1 1 d .
C2 C 0.345(2) 0.4923(18) 0.0085(8) 0.060(8) Uiso 1 1 d .
C3 C 0.4482(17) 0.3413(19) 0.0297(8) 0.048(7) Uiso 1 1 d .
C4 C 0.5000 0.5000 0.0000 0.039(10) Uiso 1 2 d S
C5 C 0.426(3) 0.552(4) 0.0083(15) 0.051(14) Uiso 0.50 1 d P
C5A C 0.1000(17) 0.0169(19) 0.3058(8) 0.050(7) Uiso 1 1 d .
C6 C 0.429(3) 0.445(3) 0.0118(11) 0.025(11) Uiso 0.50 1 d P
C7 C 0.504(2) 0.395(3) 0.0037(10) 0.015(9) Uiso 0.50 1 d P
C8B C 0.2304(15) 0.7917(17) 0.0757(6) 0.039(6) Uiso 1 1 d .
H8B1 H 0.2302 0.8415 0.0546 0.047 Uiso 1 1 calc R
H8B2 H 0.2906 0.7747 0.0847 0.047 Uiso 1 1 calc R
C9A C 0.041(2) -0.043(2) 0.3702(10) 0.094(11) Uiso 1 1 d .
H9A1 H -0.0202 -0.0529 0.3598 0.113 Uiso 1 1 calc R
H9A2 H 0.0525 -0.0899 0.3924 0.113 Uiso 1 1 calc R
N1A N 0.393(3) 0.715(3) 0.0365(13) 0.051(14) Uiso 0.50 1 d P
N1B N 0.434(3) 0.730(3) 0.0386(10) 0.022(10) Uiso 0.50 1 d P
N2 N 0.274(2) 0.4939(16) 0.0053(7) 0.084(9) Uiso 1 1 d .
N3 N 0.4365(17) 0.278(2) 0.0479(8) 0.085(8) Uiso 1 1 d .
S1A S 0.1894(4) 0.0679(4) 0.17398(15) 0.0312(17) Uani 1 1 d .
S7A S 0.0949(9) -0.0862(6) 0.3356(3) 0.128(5) Uani 1 1 d .
O1A O 0.081(3) 0.524(3) -0.0074(13) 0.096(14) Uiso 0.50 1 d P
O1B O -0.009(4) 0.557(4) -0.0090(16) 0.129(19) Uiso 0.50 1 d P
C1A C 0.1592(14) 0.1528(16) 0.2106(6) 0.031(6) Uiso 1 1 d .
C1B C 0.1464(13) 0.6443(15) 0.2107(6) 0.026(5) Uiso 1 1 d .
C2A C 0.1372(12) 0.1226(14) 0.2471(6) 0.019(5) Uiso 1 1 d .
C2B C 0.1263(13) 0.6166(16) 0.2476(6) 0.029(6) Uiso 1 1 d .
C3A C 0.1783(13) 0.1536(14) 0.1320(5) 0.018(5) Uiso 1 1 d .
C3B C 0.1794(13) 0.6422(15) 0.1346(6) 0.022(5) Uiso 1 1 d .
C4A C 0.1650(13) 0.2494(14) 0.1441(6) 0.023(5) Uiso 1 1 d .
C4B C 0.1771(13) 0.7419(14) 0.1464(6) 0.022(5) Uiso 1 1 d .
C5B C 0.0771(14) 0.5193(16) 0.3063(6) 0.027(6) Uiso 1 1 d .
C6A C 0.0893(14) 0.1166(16) 0.3156(6) 0.028(5) Uiso 1 1 d .
C6BC C 0.0787(14) 0.6184(17) 0.3163(6) 0.031(6) Uiso 1 1 d .
C7A C 0.2180(19) 0.219(2) 0.0631(8) 0.066(8) Uiso 1 1 d .
H7A1 H 0.2803 0.2151 0.0629 0.079 Uiso 1 1 calc R
H7A2 H 0.1921 0.2133 0.0354 0.079 Uiso 1 1 calc R
C7B C 0.1881(17) 0.7051(18) 0.0594(7) 0.053(7) Uiso 1 1 d .
H7B1 H 0.2086 0.6904 0.0340 0.064 Uiso 1 1 calc R
H7B2 H 0.1263 0.7191 0.0540 0.064 Uiso 1 1 calc R
C8A C 0.203(3) 0.311(3) 0.0737(13) 0.140(16) Uiso 1 1 d .
H8A1 H 0.1742 0.3427 0.0496 0.168 Uiso 1 1 calc R
H8A2 H 0.2595 0.3421 0.0791 0.168 Uiso 1 1 calc R
C9B C 0.0924(18) 0.4677(19) 0.3837(8) 0.063(8) Uiso 1 1 d .
H9B1 H 0.0826 0.4179 0.4037 0.076 Uiso 1 1 calc R
H9B2 H 0.1546 0.4788 0.3854 0.076 Uiso 1 1 calc R
C10A C 0.0457(17) 0.0576(18) 0.3883(7) 0.051(7) Uiso 1 1 d .
H10C H 0.0949 0.0575 0.4092 0.061 Uiso 1 1 calc R
H10D H -0.0059 0.0664 0.4014 0.061 Uiso 1 1 calc R
C10B C 0.0461(14) 0.5710(15) 0.3934(6) 0.032(6) Uiso 1 1 d .
H10A H 0.0696 0.5915 0.4203 0.038 Uiso 1 1 calc R
H10B H -0.0152 0.5572 0.3936 0.038 Uiso 1 1 calc R
S1B S 0.1698(4) 0.5571(4) 0.17383(16) 0.0347(17) Uani 1 1 d .
S2A S 0.1581(4) 0.2767(5) 0.19439(16) 0.0360(18) Uani 1 1 d .
S2B S 0.1561(4) 0.7667(5) 0.19523(16) 0.0401(19) Uani 1 1 d .
S3A S 0.1377(5) -0.0031(4) 0.25934(17) 0.0390(19) Uani 1 1 d .
S3B S 0.1181(4) 0.4930(4) 0.26173(17) 0.0378(19) Uani 1 1 d .
S4A S 0.1120(5) 0.2068(5) 0.28159(17) 0.048(2) Uani 1 1 d .
S4B S 0.1098(4) 0.7050(5) 0.28237(17) 0.0428(19) Uani 1 1 d .
S5A S 0.1884(5) 0.1061(5) 0.08717(17) 0.045(2) Uani 1 1 d .
S5B S 0.2035(4) 0.5941(5) 0.09084(17) 0.0411(19) Uani 1 1 d .
S6A S 0.1470(5) 0.3523(5) 0.11130(18) 0.048(2) Uani 1 1 d .
S6B S 0.1843(5) 0.8486(4) 0.11715(19) 0.047(2) Uani 1 1 d .
S7B S 0.0535(5) 0.4201(5) 0.33568(18) 0.045(2) Uani 1 1 d .
S8A S 0.0550(4) 0.1630(4) 0.35947(17) 0.0387(18) Uani 1 1 d .
S8B S 0.0548(4) 0.6737(4) 0.36145(16) 0.0350(18) Uani 1 1 d .

loop_
_atom_site_aniso_label
_atom_site_aniso_U_11
_atom_site_aniso_U_22
_atom_site_aniso_U_33
_atom_site_aniso_U_23
_atom_site_aniso_U_13
_atom_site_aniso_U_12
S1A 0.060(5) 0.015(4) 0.021(3) 0.000(2) 0.010(3) 0.000(3)
S7A 0.286(16) 0.045(6) 0.078(7) 0.004(4) 0.118(8) -0.015(7)
S1B 0.059(5) 0.025(4) 0.022(3) -0.003(2) 0.011(3) 0.004(3)
S2A 0.050(4) 0.042(5) 0.017(3) 0.001(3) 0.006(3) 0.002(3)
S2B 0.048(4) 0.056(5) 0.019(3) -0.001(3) 0.013(3) 0.000(3)
S3A 0.059(5) 0.036(5) 0.027(4) -0.004(3) 0.023(3) -0.002(3)
S3B 0.046(5) 0.041(5) 0.028(4) -0.005(3) 0.012(3) 0.005(3)
S4A 0.080(6) 0.043(5) 0.026(4) -0.007(3) 0.019(3) 0.004(4)
S4B 0.056(5) 0.045(5) 0.031(4) -0.010(3) 0.018(3) 0.004(3)
S5A 0.075(5) 0.038(5) 0.025(4) -0.001(3) 0.015(3) -0.001(3)
S5B 0.051(5) 0.051(5) 0.023(3) -0.005(3) 0.011(3) 0.004(3)
S6A 0.086(6) 0.034(4) 0.029(4) 0.009(3) 0.022(3) 0.014(4)
S6B 0.080(6) 0.025(4) 0.040(4) 0.000(3) 0.022(3) -0.001(3)
S7B 0.069(5) 0.043(5) 0.024(4) -0.002(3) 0.014(3) -0.002(3)
S8A 0.055(5) 0.036(5) 0.028(4) -0.006(3) 0.018(3) 0.001(3)
S8B 0.054(5) 0.031(4) 0.022(3) -0.003(2) 0.014(3) -0.002(3)

loop_
_atom_type_symbol
_atom_type_description
_atom_type_scat_dispersion_real
_atom_type_scat_dispersion_imag
_atom_type_scat_source
C C 0.0033 0.0016 'International Tables Vol C Tables 4.2.6.8 and 6.1.1.4'
H H 0.0000 0.0000 'International Tables Vol C Tables 4.2.6.8 and 6.1.1.4'
N N 0.0061 0.0033 'International Tables Vol C Tables 4.2.6.8 and 6.1.1.4'
S S 0.1246 0.1234 'International Tables Vol C Tables 4.2.6.8 and 6.1.1.4'
O O 0.0106 0.0060 'International Tables Vol C Tables 4.2.6.8 and 6.1.1.4'

loop_
_geom_angle_atom_site_label_1
_geom_angle_atom_site_label_2
_geom_angle_atom_site_label_3
_geom_angle
_geom_angle_site_symmetry_1
_geom_angle_site_symmetry_3
C5 C1 C7 54(2) . 5_665
N1A C1 C5 134(4) . .
N1A C1 C7 170(4) . 5_665
N1B C1 C5 162(4) . .
N1B C1 C7 139(4) . 5_665
N1B C1 N1A 35(3) . .
C6 C2 C5 58(3) . .
N2 C2 C5 146(3) . .
N2 C2 C6 155(3) . .
C7 C3 C6 56(2) . .
N3 C3 C6 154(3) . .
N3 C3 C7 150(3) . .
C5 C4 C5 180(4) . 5_665
C5 C4 C6 120(3) . 5_665
C5 C4 C6 60(3) 5_665 5_665
C5 C4 C6 60(3) . .
C5 C4 C6 120(3) 5_665 .
C5 C4 C7 60(2) 5_665 .
C5 C4 C7 120(2) . .
C5 C4 C7 60(2) . 5_665
C5 C4 C7 120(2) 5_665 5_665
C6 C4 C6 180(3) . 5_665
C7 C4 C6 59(2) . .
C7 C4 C6 121(2) 5_665 .
C7 C4 C6 121(2) . 5_665
C7 C4 C6 59(2) 5_665 5_665
C7 C4 C7 180(3) 5_665 .
C2 C5 C1 124(4) . .
C4 C5 C1 119(4) . .
C4 C5 C2 117(4) . .
C4 C5 C6 61(3) . .
C4 C5 C7 60(3) . 5_665
C6 C5 C1 158(4) . .
C6 C5 C2 59(3) . .
C7 C5 C1 64(3) 5_665 .
C7 C5 C2 164(4) 5_665 .
C7 C5 C6 121(4) 5_665 .
S7A C5A S3A 116.6(14) . .
C6A C5A S7A 128(2) . .
C6A C5A S3A 115.0(18) . .
C2 C6 C3 124(3) . .
C4 C6 C2 119(3) . .
C4 C6 C3 117(3) . .
C5 C6 C2 63(3) . .
C5 C6 C3 160(4) . .
C5 C6 C4 59(3) . .
C7 C6 C2 164(4) . .
C7 C6 C3 61(2) . .
C7 C6 C4 60(2) . .
C7 C6 C5 119(4) . .
C3 C7 C1 122(3) . 5_665
C4 C7 C1 117(3) . 5_665
C4 C7 C3 121(3) . .
C4 C7 C5 60(3) . 5_665
C5 C7 C1 62(3) 5_665 5_665
C5 C7 C3 160(4) 5_665 .
C6 C7 C1 157(3) . 5_665
C6 C7 C3 64(3) . .
C6 C7 C4 61(2) . .
C6 C7 C5 121(4) . 5_665
C7B C8B S6B 115.5(18) . .
C10A C9A S7A 128(2) . .
N1B N1A C1 68(6) . .
N1A N1B C1 77(6) . .
C1A S1A C3A 97.8(9) . .
C9A S7A C5A 102.1(16) . .
O1B O1A O1B 62(4) . 5_565
O1A O1B O1A 118(4) . 5_565
O1A O1B O1B 66(4) . 5_565
O1B O1B O1A 52(3) 5_565 5_565
C2A C1A S1A 123.6(16) . .
C2A C1A S2A 124.3(16) . .
S2A C1A S1A 112.1(12) . .
C2B C1B S1B 123.6(17) . .
C2B C1B S2B 124.6(16) . .
S2B C1B S1B 111.8(11) . .
C1A C2A S3A 120.2(15) . .
C1A C2A S4A 121.8(16) . .
S4A C2A S3A 118.0(11) . .
C1B C2B S3B 122.7(17) . .
C1B C2B S4B 120.8(17) . .
S4B C2B S3B 116.5(12) . .
C4A C3A S1A 111.0(14) . .
C4A C3A S5A 131.5(15) . .
S5A C3A S1A 117.5(11) . .
C4B C3B S1B 113.0(14) . .
C4B C3B S5B 128.9(15) . .
S5B C3B S1B 117.5(12) . .
C3A C4A S2A 121.0(14) . .
C3A C4A S6A 123.9(15) . .
S2A C4A S6A 115.0(11) . .
C3B C4B S2B 117.7(14) . .
C3B C4B S6B 127.6(15) . .
S6B C4B S2B 114.5(11) . .
C6BC C5B S3B 114.4(16) . .
C6BC C5B S7B 126.7(17) . .
S7B C5B S3B 118.2(12) . .
C5A C6A S4A 117.8(17) . .
C5A C6A S8A 126.9(17) . .
S4A C6A S8A 115.3(12) . .
C5B C6BC S4B 118.4(17) . .
C5B C6BC S8B 128.1(17) . .
S4B C6BC S8B 113.5(13) . .
C8A C7A S5A 126(3) . .
C8B C7B S5B 114.8(18) . .
C7A C8A S6A 129(3) . .
C10B C9B S7B 112.5(17) . .
C9A C10A S8A 121(2) . .
C9B C10B S8B 118.0(16) . .
C3B S1B C1B 98.8(10) . .
C1A S2A C4A 96.2(9) . .
C1B S2B C4B 98.2(9) . .
C2A S3A C5A 94.3(10) . .
C2B S3B C5B 95.4(10) . .
C2A S4A C6A 94.8(10) . .
C2B S4B C6BC 94.4(11) . .
C3A S5A C7A 98.8(12) . .
C3B S5B C7B 100.1(11) . .
C8A S6A C4A 99.2(16) . .
C4B S6B C8B 99.1(10) . .
C5B S7B C9B 100.4(12) . .
C10A S8A C6A 104.4(11) . .
C10B S8B C6BC 104.3(10) . .

loop_
_geom_bond_atom_site_label_1
_geom_bond_atom_site_label_2
_geom_bond_distance
_geom_bond_site_symmetry_2
C1 C5 1.53(6) .
C1 C7 1.55(4) 5_665
C1 N1A 1.11(5) .
C1 N1B 1.06(4) .
C2 C5 1.49(6) .
C2 C6 1.43(5) .
C2 N2 1.10(3) .
C3 C6 1.52(5) .
C3 C7 1.48(4) .
C3 N3 1.07(3) .
C4 C5 1.40(5) .
C4 C5 1.40(5) 5_665
C4 C6 1.42(4) 5_665
C4 C6 1.42(4) .
C4 C7 1.40(4) .
C4 C7 1.40(4) 5_665
C5 C6 1.42(7) .
C5 C7 1.41(6) 5_665
C5A S7A 1.70(3) .
C5A C6A 1.38(3) .
C5A S3A 1.76(3) .
C6 C7 1.40(5) .
C7 C1 1.55(4) 5_665
C7 C5 1.41(6) 5_665
C8B C7B 1.40(3) .
C8B S6B 1.81(2) .
C9A S7A 1.63(3) .
C9A C10A 1.47(4) .
N1A N1B 0.65(5) .
S1A C1A 1.78(2) .
S1A C3A 1.805(19) .
O1A O1B 1.69(7) 5_565
O1A O1B 1.46(6) .
O1B O1A 1.69(7) 5_565
O1B O1B 1.63(10) 5_565
C1A C2A 1.38(3) .
C1A S2A 1.73(2) .
C1B C2B 1.37(3) .
C1B S1B 1.77(2) .
C1B S2B 1.72(2) .
C2A S3A 1.72(2) .
C2A S4A 1.69(2) .
C2B S3B 1.72(2) .
C2B S4B 1.70(2) .
C3A C4A 1.36(2) .
C3A S5A 1.662(19) .
C3B C4B 1.38(3) .
C3B S1B 1.76(2) .
C3B S5B 1.69(2) .
C4A S2A 1.75(2) .
C4A S6A 1.76(2) .
C4B S2B 1.75(2) .
C4B S6B 1.74(2) .
C5B C6BC 1.36(3) .
C5B S3B 1.74(2) .
C5B S7B 1.71(2) .
C6A S4A 1.72(2) .
C6A S8A 1.75(2) .
C6BC S4B 1.73(2) .
C6BC S8B 1.77(2) .
C7A C8A 1.30(4) .
C7A S5A 1.79(3) .
C7B S5B 1.81(2) .
C8A S6A 1.71(4) .
C9B C10B 1.60(3) .
C9B S7B 1.77(3) .
C10A S8A 1.72(2) .
C10B S8B 1.75(2) .
